data_7002649
loop_
_publ_author_name
'Wade, Casey R.'
'Gabba\"i, Fran\,cois P.'

_publ_section_title
;
 Colorimetric turn-on sensing of fluoride ions in H2O/CHCl3 mixtures by
 pyridinium boranes
;
_journal_issue 42
_journal_name_full 'Dalton Transactions'
_journal_page_first 9169
_journal_paper_doi 10.1039/b913030f
_journal_year 2009
_chemical_formula_sum 'C32.24 H36.71 B F N1.76 O0.24'
_chemical_formula_weight 482.51
_chemical_name_systematic
;
?
;
_space_group_IT_number 14
_symmetry_cell_setting monoclinic
_symmetry_space_group_name_Hall '-P 2ybc'
_symmetry_space_group_name_H-M 'P 1 21/c 1'
_atom_sites_solution_hydrogens geom
_atom_sites_solution_primary direct
_atom_sites_solution_secondary difmap
_audit_creation_method SHELXL-97
_cell_angle_alpha 90.00
_cell_angle_beta 101.333(3)
_cell_angle_gamma 90.00
_cell_formula_units_Z 4
_cell_length_a 13.924(3)
_cell_length_b 12.520(3)
_cell_length_c 15.974(4)
_cell_measurement_reflns_used 2856
_cell_measurement_temperature 110(2)
_cell_measurement_theta_max 46.217
_cell_measurement_theta_min 4.414
_cell_volume 2730.4(11)
_computing_cell_refinement APEX
_computing_data_collection APEX
_computing_data_reduction APEX
_computing_structure_refinement 'SHELXL-97 (Sheldrick, 1997)'
_computing_structure_solution 'SHELXS-97 (Sheldrick, 1990)'
_diffrn_ambient_temperature 110(2)
_diffrn_measured_fraction_theta_full 1.000
_diffrn_measured_fraction_theta_max 1.000
_diffrn_measurement_device_type 'CCD area detector'
_diffrn_measurement_method 'phi and omega scans'
_diffrn_radiation_monochromator graphite
_diffrn_radiation_source 'fine-focus sealed tube'
_diffrn_radiation_type MoK\a
_diffrn_radiation_wavelength 0.71073
_diffrn_reflns_av_R_equivalents 0.0831
_diffrn_reflns_av_sigmaI/netI 0.0767
_diffrn_reflns_limit_h_max 15
_diffrn_reflns_limit_h_min -15
_diffrn_reflns_limit_k_max 14
_diffrn_reflns_limit_k_min -14
_diffrn_reflns_limit_l_max 18
_diffrn_reflns_limit_l_min -18
_diffrn_reflns_number 22904
_diffrn_reflns_theta_full 24.00
_diffrn_reflns_theta_max 24.00
_diffrn_reflns_theta_min 1.49
_exptl_absorpt_coefficient_mu 0.072
_exptl_absorpt_correction_type none
_exptl_crystal_colour colorless
_exptl_crystal_density_diffrn 1.174
_exptl_crystal_density_method 'not measured'
_exptl_crystal_description block
_exptl_crystal_F_000 1034
_exptl_crystal_size_max 0.238
_exptl_crystal_size_mid 0.100
_exptl_crystal_size_min 0.050
_refine_diff_density_max 0.318
_refine_diff_density_min -0.272
_refine_diff_density_rms 0.080
_refine_ls_extinction_method none
_refine_ls_goodness_of_fit_ref 1.001
_refine_ls_hydrogen_treatment constr
_refine_ls_matrix_type full
_refine_ls_number_parameters 351
_refine_ls_number_reflns 4278
_refine_ls_number_restraints 3
_refine_ls_restrained_S_all 1.000
_refine_ls_R_factor_all 0.0986
_refine_ls_R_factor_gt 0.0485
_refine_ls_shift/su_max 0.000
_refine_ls_shift/su_mean 0.000
_refine_ls_structure_factor_coef Fsqd
_refine_ls_weighting_details 'calc w=1/[\s^2^(Fo^2^)+(0.0690P)^2^+0.0000P] where P=(Fo^2^+2Fc^2^)/3'
_refine_ls_weighting_scheme calc
_refine_ls_wR_factor_gt 0.1183
_refine_ls_wR_factor_ref 0.1433
_reflns_number_gt 2520
_reflns_number_total 4278
_reflns_threshold_expression >2sigma(I)
_cod_data_source_file b913030f.txt
_cod_data_source_block n
_cod_original_sg_symbol_H-M P2(1)/c
_cod_database_code 7002649

loop_
_symmetry_equiv_pos_as_xyz
'x, y, z'
'-x, y+1/2, -z+1/2'
'-x, -y, -z'
'x, -y-1/2, z-1/2'

loop_
_atom_site_label
_atom_site_type_symbol
_atom_site_fract_x
_atom_site_fract_y
_atom_site_fract_z
_atom_site_U_iso_or_equiv
_atom_site_adp_type
_atom_site_occupancy
_atom_site_symmetry_multiplicity
_atom_site_calc_flag
_atom_site_refinement_flags
_atom_site_disorder_assembly
_atom_site_disorder_group
F1 F 0.61097(11) -0.29297(12) 0.16647(9) 0.0276(4) Uani 1 1 d . . .
N1 N 0.42109(16) -0.03670(18) -0.23547(14) 0.0260(6) Uani 1 1 d . . .
N2 N 1.2377(5) -0.0938(5) 0.1482(4) 0.0722(17) Uani 0.791(6) 1 d P A 2
O1 O 1.1787(16) -0.1300(11) 0.1032(12) 0.065(5) Uani 0.209(6) 1 d PD A 1
B1 B 0.6772(2) -0.2799(3) 0.1050(2) 0.0249(8) Uani 1 1 d . . .
C1 C 0.3713(2) 0.0055(2) -0.30933(19) 0.0315(7) Uani 1 1 d . . .
H1A H 0.3684 0.0793 -0.3156 0.038 Uiso 1 1 calc R . .
C2 C 0.3251(2) -0.0574(2) -0.37495(19) 0.0335(8) Uani 1 1 d . . .
H2A H 0.2921 -0.0273 -0.4258 0.040 Uiso 1 1 calc R . .
C3 C 0.3285(2) -0.1669(2) -0.36380(19) 0.0353(8) Uani 1 1 d . . .
H3A H 0.2976 -0.2118 -0.4072 0.042 Uiso 1 1 calc R . .
C4 C 0.3781(2) -0.2091(2) -0.28782(18) 0.0314(8) Uani 1 1 d . . .
H4A H 0.3795 -0.2828 -0.2802 0.038 Uiso 1 1 calc R . .
C5 C 0.42570(19) -0.1444(2) -0.22275(18) 0.0244(7) Uani 1 1 d . . .
C6 C 0.4840(2) -0.1857(2) -0.14172(17) 0.0241(7) Uani 1 1 d . . .
C7 C 0.5765(2) -0.2287(2) -0.14160(18) 0.0258(7) Uani 1 1 d . . .
H7A H 0.5994 -0.2343 -0.1923 0.031 Uiso 1 1 calc R . .
C8 C 0.6339(2) -0.2629(2) -0.06574(17) 0.0265(7) Uani 1 1 d . . .
H8A H 0.6945 -0.2933 -0.0672 0.032 Uiso 1 1 calc R . .
C9 C 0.60510(19) -0.25391(19) 0.01356(17) 0.0222(7) Uani 1 1 d . . .
C10 C 0.5087(2) -0.2184(2) 0.00941(18) 0.0260(7) Uani 1 1 d . . .
H10A H 0.4836 -0.2177 0.0592 0.031 Uiso 1 1 calc R . .
C11 C 0.4493(2) -0.1842(2) -0.06582(18) 0.0265(7) Uani 1 1 d . . .
H11A H 0.3861 -0.1602 -0.0656 0.032 Uiso 1 1 calc R . .
C12 C 0.7471(2) -0.1779(2) 0.14997(18) 0.0268(7) Uani 1 1 d . . .
C13 C 0.7986(2) -0.1920(2) 0.23574(19) 0.0285(7) Uani 1 1 d . . .
C14 C 0.8094(2) -0.3008(2) 0.27881(18) 0.0336(8) Uani 1 1 d . . .
H14A H 0.8462 -0.2935 0.3360 0.050 Uiso 1 1 calc R . .
H14B H 0.8431 -0.3483 0.2473 0.050 Uiso 1 1 calc R . .
H14C H 0.7457 -0.3291 0.2804 0.050 Uiso 1 1 calc R . .
C15 C 0.8451(2) -0.1065(2) 0.28362(19) 0.0330(8) Uani 1 1 d . . .
H15A H 0.8763 -0.1186 0.3398 0.040 Uiso 1 1 calc R . .
C16 C 0.8462(2) -0.0045(2) 0.2503(2) 0.0346(8) Uani 1 1 d . . .
C17 C 0.8956(2) 0.0885(2) 0.3026(2) 0.0458(9) Uani 1 1 d . . .
H17A H 0.8882 0.1519 0.2682 0.069 Uiso 1 1 calc R . .
H17B H 0.9639 0.0732 0.3216 0.069 Uiso 1 1 calc R . .
H17C H 0.8657 0.0994 0.3513 0.069 Uiso 1 1 calc R . .
C18 C 0.8009(2) 0.0086(2) 0.1661(2) 0.0337(8) Uani 1 1 d . . .
H18A H 0.8022 0.0759 0.1417 0.040 Uiso 1 1 calc R . .
C19 C 0.7532(2) -0.0739(2) 0.11544(18) 0.0272(7) Uani 1 1 d . . .
C20 C 0.7130(2) -0.0453(2) 0.02298(18) 0.0330(8) Uani 1 1 d . . .
H20A H 0.7252 0.0289 0.0139 0.049 Uiso 1 1 calc R . .
H20B H 0.6438 -0.0584 0.0099 0.049 Uiso 1 1 calc R . .
H20C H 0.7447 -0.0881 -0.0135 0.049 Uiso 1 1 calc R . .
C21 C 0.73482(19) -0.3930(2) 0.09533(17) 0.0251(7) Uani 1 1 d . . .
C22 C 0.6901(2) -0.4935(2) 0.10531(17) 0.0268(7) Uani 1 1 d . . .
C23 C 0.5874(2) -0.5025(2) 0.1234(2) 0.0377(8) Uani 1 1 d . . .
H23A H 0.5709 -0.5765 0.1279 0.057 Uiso 1 1 calc R . .
H23B H 0.5416 -0.4700 0.0777 0.057 Uiso 1 1 calc R . .
H23C H 0.5847 -0.4668 0.1761 0.057 Uiso 1 1 calc R . .
C24 C 0.7388(2) -0.5889(2) 0.09684(18) 0.0304(7) Uani 1 1 d . . .
H24A H 0.7084 -0.6529 0.1056 0.036 Uiso 1 1 calc R . .
C25 C 0.8305(2) -0.5924(2) 0.07601(18) 0.0305(7) Uani 1 1 d . . .
C26 C 0.8820(2) -0.6977(2) 0.0671(2) 0.0430(9) Uani 1 1 d . . .
H26A H 0.8417 -0.7557 0.0790 0.065 Uiso 1 1 calc R . .
H26B H 0.9435 -0.6993 0.1067 0.065 Uiso 1 1 calc R . .
H26C H 0.8932 -0.7044 0.0099 0.065 Uiso 1 1 calc R . .
C27 C 0.8726(2) -0.4953(2) 0.06223(18) 0.0292(7) Uani 1 1 d . . .
H27A H 0.9332 -0.4952 0.0460 0.035 Uiso 1 1 calc R . .
C28 C 0.82774(19) -0.3978(2) 0.07174(17) 0.0248(7) Uani 1 1 d . . .
C29 C 0.8839(2) -0.2986(2) 0.05634(19) 0.0316(7) Uani 1 1 d . . .
H29A H 0.9447 -0.3189 0.0411 0.047 Uiso 1 1 calc R . .
H29B H 0.8969 -0.2562 0.1074 0.047 Uiso 1 1 calc R . .
H29C H 0.8457 -0.2577 0.0108 0.047 Uiso 1 1 calc R . .
C30 C 0.4742(2) 0.0368(2) -0.17012(18) 0.0323(8) Uani 1 1 d . . .
H30A H 0.4629 0.1092 -0.1894 0.049 Uiso 1 1 calc R . .
H30B H 0.5431 0.0216 -0.1607 0.049 Uiso 1 1 calc R . .
H30C H 0.4512 0.0275 -0.1178 0.049 Uiso 1 1 calc R . .
C31 C 1.0757(9) -0.0748(13) 0.1995(6) 0.055(2) Uani 0.791(6) 1 d P A 2
H31A H 1.0898 -0.0472 0.2566 0.083 Uiso 0.791(6) 1 calc PR A 2
H31B H 1.0449 -0.1435 0.1993 0.083 Uiso 0.791(6) 1 calc PR A 2
H31C H 1.0326 -0.0267 0.1633 0.083 Uiso 0.791(6) 1 calc PR A 2
C32 C 1.1640(5) -0.0853(4) 0.1689(3) 0.0507(15) Uani 0.791(6) 1 d P A 2
C33 C 1.1043(16) -0.0861(17) 0.1123(18) 0.084(6) Uani 0.209(6) 1 d PD A 1
C34 C 1.0378(14) -0.0248(15) 0.0452(13) 0.084(6) Uani 0.209(6) 1 d PD . 1
H34A H 1.0603 -0.0300 -0.0077 0.126 Uiso 0.209(6) 1 d PR A 1
H34B H 0.9727 -0.0533 0.0380 0.126 Uiso 0.209(6) 1 d PR A 1
H34C H 1.0373 0.0488 0.0620 0.126 Uiso 0.209(6) 1 d PR A 1
C35 C 1.062(5) -0.070(6) 0.189(3) 0.084(6) Uani 0.209(6) 1 d PD A 1
H35A H 1.0991 -0.1072 0.2372 0.126 Uiso 0.209(6) 1 d PR A 1
H35B H 1.0604 0.0046 0.2013 0.126 Uiso 0.209(6) 1 d PR A 1
H35C H 0.9958 -0.0975 0.1772 0.126 Uiso 0.209(6) 1 d PR A 1

loop_
_atom_site_aniso_label
_atom_site_aniso_U_11
_atom_site_aniso_U_22
_atom_site_aniso_U_33
_atom_site_aniso_U_23
_atom_site_aniso_U_13
_atom_site_aniso_U_12
F1 0.0278(9) 0.0297(9) 0.0272(9) -0.0002(7) 0.0099(7) 0.0008(7)
N1 0.0257(14) 0.0251(14) 0.0267(15) 0.0014(11) 0.0040(12) -0.0013(11)
N2 0.097(4) 0.065(4) 0.063(4) 0.027(3) 0.036(4) 0.035(4)
O1 0.084(13) 0.047(9) 0.076(13) -0.003(8) 0.047(10) 0.003(9)
B1 0.0255(19) 0.0272(19) 0.0247(19) 0.0011(15) 0.0110(16) -0.0010(15)
C1 0.0293(17) 0.0303(18) 0.0359(19) 0.0086(16) 0.0085(15) 0.0040(15)
C2 0.0293(18) 0.042(2) 0.0281(19) 0.0042(16) 0.0039(15) 0.0034(15)
C3 0.0336(19) 0.038(2) 0.033(2) -0.0068(15) 0.0032(16) 0.0020(15)
C4 0.0350(19) 0.0246(17) 0.0335(19) -0.0016(14) 0.0039(15) 0.0049(14)
C5 0.0240(16) 0.0233(17) 0.0283(18) 0.0007(14) 0.0105(14) 0.0020(13)
C6 0.0266(17) 0.0180(15) 0.0268(17) 0.0004(13) 0.0034(14) -0.0012(13)
C7 0.0309(17) 0.0212(16) 0.0267(18) -0.0033(13) 0.0090(14) -0.0017(13)
C8 0.0245(17) 0.0237(16) 0.0320(19) 0.0000(14) 0.0075(14) 0.0023(13)
C9 0.0249(17) 0.0141(15) 0.0286(17) -0.0027(12) 0.0078(13) -0.0032(12)
C10 0.0295(17) 0.0236(16) 0.0256(18) -0.0016(13) 0.0073(14) -0.0022(14)
C11 0.0256(16) 0.0232(17) 0.0321(18) -0.0041(14) 0.0087(15) 0.0008(13)
C12 0.0225(16) 0.0297(18) 0.0292(18) -0.0014(14) 0.0076(14) 0.0024(13)
C13 0.0227(16) 0.0290(18) 0.0350(19) -0.0038(14) 0.0088(14) 0.0023(14)
C14 0.0374(19) 0.0348(19) 0.0273(18) -0.0004(14) 0.0034(15) 0.0035(15)
C15 0.0252(17) 0.036(2) 0.0348(19) -0.0048(16) -0.0010(14) 0.0037(15)
C16 0.0244(17) 0.0359(19) 0.043(2) -0.0112(16) 0.0061(15) -0.0022(15)
C17 0.037(2) 0.042(2) 0.055(2) -0.0146(17) 0.0006(17) -0.0066(17)
C18 0.0268(17) 0.0293(18) 0.045(2) -0.0023(16) 0.0065(15) -0.0023(14)
C19 0.0234(16) 0.0259(17) 0.0331(18) -0.0008(14) 0.0076(14) 0.0004(13)
C20 0.0354(18) 0.0247(16) 0.040(2) 0.0007(14) 0.0097(16) -0.0033(14)
C21 0.0241(17) 0.0289(17) 0.0207(16) 0.0013(13) 0.0004(13) -0.0010(13)
C22 0.0251(16) 0.0288(17) 0.0268(17) 0.0003(14) 0.0060(13) -0.0025(14)
C23 0.0344(19) 0.0321(18) 0.051(2) -0.0007(16) 0.0179(16) -0.0039(15)
C24 0.0325(18) 0.0243(17) 0.0340(18) 0.0044(14) 0.0059(15) -0.0028(14)
C25 0.0297(18) 0.0285(18) 0.0330(18) 0.0010(14) 0.0051(15) 0.0059(14)
C26 0.042(2) 0.0304(19) 0.059(2) -0.0011(16) 0.0167(18) 0.0043(16)
C27 0.0224(16) 0.0345(19) 0.0320(18) 0.0004(14) 0.0083(13) 0.0014(15)
C28 0.0221(16) 0.0260(17) 0.0254(17) 0.0014(13) 0.0027(13) -0.0010(13)
C29 0.0280(17) 0.0302(17) 0.0388(19) 0.0008(14) 0.0120(15) -0.0010(14)
C30 0.0360(18) 0.0244(16) 0.0361(19) -0.0001(14) 0.0058(15) -0.0034(14)
C31 0.053(5) 0.058(4) 0.056(4) -0.012(4) 0.014(4) -0.006(4)
C32 0.069(4) 0.038(3) 0.049(3) 0.007(2) 0.023(3) 0.017(3)
C33 0.081(13) 0.068(11) 0.099(14) 0.014(9) 0.008(10) -0.004(9)
C34 0.081(13) 0.068(11) 0.099(14) 0.014(9) 0.008(10) -0.004(9)
C35 0.081(13) 0.068(11) 0.099(14) 0.014(9) 0.008(10) -0.004(9)

loop_
_atom_type_symbol
_atom_type_description
_atom_type_scat_dispersion_real
_atom_type_scat_dispersion_imag
_atom_type_scat_source
C C 0.0033 0.0016 'International Tables Vol C Tables 4.2.6.8 and 6.1.1.4'
H H 0.0000 0.0000 'International Tables Vol C Tables 4.2.6.8 and 6.1.1.4'
B B 0.0013 0.0007 'International Tables Vol C Tables 4.2.6.8 and 6.1.1.4'
N N 0.0061 0.0033 'International Tables Vol C Tables 4.2.6.8 and 6.1.1.4'
F F 0.0171 0.0103 'International Tables Vol C Tables 4.2.6.8 and 6.1.1.4'
O O 0.0106 0.0060 'International Tables Vol C Tables 4.2.6.8 and 6.1.1.4'

loop_
_geom_angle_atom_site_label_1
_geom_angle_atom_site_label_2
_geom_angle_atom_site_label_3
_geom_angle
_geom_angle_site_symmetry_1
_geom_angle_site_symmetry_3
_geom_angle_publ_flag
C1 N1 C5 121.1(2) . . ?
C1 N1 C30 118.2(2) . . ?
C5 N1 C30 120.6(2) . . ?
F1 B1 C9 105.2(2) . . ?
F1 B1 C21 110.1(2) . . ?
C9 B1 C21 108.2(2) . . ?
F1 B1 C12 100.6(2) . . ?
C9 B1 C12 115.7(2) . . ?
C21 B1 C12 116.1(2) . . ?
N1 C1 C2 121.8(3) . . ?
N1 C1 H1A 119.1 . . ?
C2 C1 H1A 119.1 . . ?
C1 C2 C3 118.3(3) . . ?
C1 C2 H2A 120.9 . . ?
C3 C2 H2A 120.9 . . ?
C4 C3 C2 119.5(3) . . ?
C4 C3 H3A 120.2 . . ?
C2 C3 H3A 120.2 . . ?
C3 C4 C5 121.4(3) . . ?
C3 C4 H4A 119.3 . . ?
C5 C4 H4A 119.3 . . ?
N1 C5 C4 117.8(3) . . ?
N1 C5 C6 118.5(2) . . ?
C4 C5 C6 123.6(2) . . ?
C11 C6 C7 118.9(3) . . ?
C11 C6 C5 122.2(2) . . ?
C7 C6 C5 118.9(2) . . ?
C8 C7 C6 119.7(3) . . ?
C8 C7 H7A 120.1 . . ?
C6 C7 H7A 120.1 . . ?
C7 C8 C9 123.1(3) . . ?
C7 C8 H8A 118.4 . . ?
C9 C8 H8A 118.4 . . ?
C10 C9 C8 115.0(3) . . ?
C10 C9 B1 121.3(2) . . ?
C8 C9 B1 123.7(2) . . ?
C11 C10 C9 122.7(3) . . ?
C11 C10 H10A 118.6 . . ?
C9 C10 H10A 118.6 . . ?
C10 C11 C6 120.1(3) . . ?
C10 C11 H11A 119.9 . . ?
C6 C11 H11A 119.9 . . ?
C19 C12 C13 115.4(2) . . ?
C19 C12 B1 127.1(2) . . ?
C13 C12 B1 117.2(2) . . ?
C15 C13 C12 121.5(3) . . ?
C15 C13 C14 116.4(3) . . ?
C12 C13 C14 122.1(2) . . ?
C13 C14 H14A 109.5 . . ?
C13 C14 H14B 109.5 . . ?
H14A C14 H14B 109.5 . . ?
C13 C14 H14C 109.5 . . ?
H14A C14 H14C 109.5 . . ?
H14B C14 H14C 109.5 . . ?
C16 C15 C13 122.3(3) . . ?
C16 C15 H15A 118.8 . . ?
C13 C15 H15A 118.8 . . ?
C18 C16 C15 116.6(3) . . ?
C18 C16 C17 121.1(3) . . ?
C15 C16 C17 122.3(3) . . ?
C16 C17 H17A 109.5 . . ?
C16 C17 H17B 109.5 . . ?
H17A C17 H17B 109.5 . . ?
C16 C17 H17C 109.5 . . ?
H17A C17 H17C 109.5 . . ?
H17B C17 H17C 109.5 . . ?
C16 C18 C19 123.5(3) . . ?
C16 C18 H18A 118.3 . . ?
C19 C18 H18A 118.3 . . ?
C18 C19 C12 120.6(3) . . ?
C18 C19 C20 115.6(2) . . ?
C12 C19 C20 123.7(2) . . ?
C19 C20 H20A 109.5 . . ?
C19 C20 H20B 109.5 . . ?
H20A C20 H20B 109.5 . . ?
C19 C20 H20C 109.5 . . ?
H20A C20 H20C 109.5 . . ?
H20B C20 H20C 109.5 . . ?
C28 C21 C22 115.6(2) . . ?
C28 C21 B1 123.2(2) . . ?
C22 C21 B1 121.0(2) . . ?
C24 C22 C21 120.9(3) . . ?
C24 C22 C23 116.7(2) . . ?
C21 C22 C23 122.3(2) . . ?
C22 C23 H23A 109.5 . . ?
C22 C23 H23B 109.5 . . ?
H23A C23 H23B 109.5 . . ?
C22 C23 H23C 109.5 . . ?
H23A C23 H23C 109.5 . . ?
H23B C23 H23C 109.5 . . ?
C25 C24 C22 122.8(3) . . ?
C25 C24 H24A 118.6 . . ?
C22 C24 H24A 118.6 . . ?
C24 C25 C27 116.7(3) . . ?
C24 C25 C26 121.7(3) . . ?
C27 C25 C26 121.6(3) . . ?
C25 C26 H26A 109.5 . . ?
C25 C26 H26B 109.5 . . ?
H26A C26 H26B 109.5 . . ?
C25 C26 H26C 109.5 . . ?
H26A C26 H26C 109.5 . . ?
H26B C26 H26C 109.5 . . ?
C25 C27 C28 122.6(3) . . ?
C25 C27 H27A 118.7 . . ?
C28 C27 H27A 118.7 . . ?
C27 C28 C21 121.3(3) . . ?
C27 C28 C29 116.4(2) . . ?
C21 C28 C29 122.4(2) . . ?
C28 C29 H29A 109.5 . . ?
C28 C29 H29B 109.5 . . ?
H29A C29 H29B 109.5 . . ?
C28 C29 H29C 109.5 . . ?
H29A C29 H29C 109.5 . . ?
H29B C29 H29C 109.5 . . ?
N1 C30 H30A 109.5 . . ?
N1 C30 H30B 109.5 . . ?
H30A C30 H30B 109.5 . . ?
N1 C30 H30C 109.5 . . ?
H30A C30 H30C 109.5 . . ?
H30B C30 H30C 109.5 . . ?
C32 C31 H31A 109.5 . . ?
C32 C31 H31B 109.5 . . ?
H31A C31 H31B 109.5 . . ?
C32 C31 H31C 109.5 . . ?
H31A C31 H31C 109.5 . . ?
H31B C31 H31C 109.5 . . ?
C32 C31 H35A 87.6 . . ?
H31A C31 H35A 56.8 . . ?
H31B C31 H35A 68.9 . . ?
H31C C31 H35A 161.7 . . ?
C32 C31 H35B 107.5 . . ?
H31A C31 H35B 68.0 . . ?
H31B C31 H35B 141.1 . . ?
H31C C31 H35B 45.2 . . ?
H35A C31 H35B 124.7 . . ?
C32 C31 H35C 137.1 . . ?
H31A C31 H35C 113.1 . . ?
H31B C31 H35C 50.6 . . ?
H31C C31 H35C 60.6 . . ?
H35A C31 H35C 111.2 . . ?
H35B C31 H35C 93.2 . . ?
N2 C32 C31 176.7(8) . . ?
N2 C32 H35A 148.8 . . ?
C31 C32 H35A 28.3 . . ?
O1 C33 C35 131(3) . . ?
O1 C33 C34 125(3) . . ?
C35 C33 C34 103(3) . . ?
C33 C34 C34 169(3) . 3_755 ?
C33 C34 H34A 109.5 . . ?
C34 C34 H34A 62.5 3_755 . ?
C33 C34 H34B 109.5 . . ?
C34 C34 H34B 68.2 3_755 . ?
H34A C34 H34B 109.5 . . ?
C33 C34 H34C 109.4 . . ?
C34 C34 H34C 81.6 3_755 . ?
H34A C34 H34C 109.5 . . ?
H34B C34 H34C 109.5 . . ?
C33 C35 H35A 110.9 . . ?
C33 C35 H35B 109.1 . . ?
H35A C35 H35B 109.5 . . ?
C33 C35 H35C 108.4 . . ?
H35A C35 H35C 109.5 . . ?
H35B C35 H35C 109.5 . . ?

loop_
_geom_bond_atom_site_label_1
_geom_bond_atom_site_label_2
_geom_bond_distance
_geom_bond_site_symmetry_2
_geom_bond_publ_flag
F1 B1 1.482(3) . ?
N1 C1 1.353(3) . ?
N1 C5 1.364(3) . ?
N1 C30 1.476(3) . ?
O1 C33 1.206(16) . ?
B1 C9 1.634(4) . ?
B1 C21 1.650(4) . ?
B1 C12 1.680(4) . ?
C1 C2 1.367(4) . ?
C1 H1A 0.9300 . ?
C2 C3 1.382(4) . ?
C2 H2A 0.9300 . ?
N2 C32 1.143(7) . ?
C3 C4 1.378(4) . ?
C3 H3A 0.9300 . ?
C4 C5 1.380(4) . ?
C4 H4A 0.9300 . ?
C5 C6 1.479(4) . ?
C6 C11 1.391(4) . ?
C6 C7 1.396(4) . ?
C7 C8 1.382(4) . ?
C7 H7A 0.9300 . ?
C8 C9 1.407(4) . ?
C8 H8A 0.9300 . ?
C9 C10 1.404(4) . ?
C10 C11 1.386(4) . ?
C10 H10A 0.9300 . ?
C11 H11A 0.9300 . ?
C12 C19 1.422(4) . ?
C12 C13 1.427(4) . ?
C13 C15 1.397(4) . ?
C13 C14 1.520(4) . ?
C14 H14A 0.9600 . ?
C14 H14B 0.9600 . ?
C14 H14C 0.9600 . ?
C15 C16 1.385(4) . ?
C15 H15A 0.9300 . ?
C16 C18 1.379(4) . ?
C16 C17 1.517(4) . ?
C17 H17A 0.9600 . ?
C17 H17B 0.9600 . ?
C17 H17C 0.9600 . ?
C18 C19 1.397(4) . ?
C18 H18A 0.9300 . ?
C19 C20 1.516(4) . ?
C20 H20A 0.9600 . ?
C20 H20B 0.9600 . ?
C20 H20C 0.9600 . ?
C21 C28 1.418(4) . ?
C21 C22 1.427(4) . ?
C22 C24 1.394(4) . ?
C22 C23 1.518(4) . ?
C23 H23A 0.9600 . ?
C23 H23B 0.9600 . ?
C23 H23C 0.9600 . ?
C24 C25 1.382(4) . ?
C24 H24A 0.9300 . ?
C25 C27 1.387(4) . ?
C25 C26 1.520(4) . ?
C26 H26A 0.9600 . ?
C26 H26B 0.9600 . ?
C26 H26C 0.9600 . ?
C27 C28 1.393(4) . ?
C27 H27A 0.9300 . ?
C28 C29 1.514(4) . ?
C29 H29A 0.9600 . ?
C29 H29B 0.9600 . ?
C29 H29C 0.9600 . ?
C30 H30A 0.9600 . ?
C30 H30B 0.9600 . ?
C30 H30C 0.9600 . ?
C31 C32 1.415(11) . ?
C31 H31A 0.9600 . ?
C31 H31B 0.9600 . ?
C31 H31C 0.9600 . ?
C31 H35A 0.7453 . ?
C31 H35B 1.0190 . ?
C31 H35C 1.1358 . ?
C32 H35A 1.5715 . ?
C33 C35 1.48(2) . ?
C33 C34 1.486(17) . ?
C34 C34 1.73(3) 3_755 ?
C34 H34A 0.9600 . ?
C34 H34B 0.9601 . ?
C34 H34C 0.9599 . ?
C35 H35A 0.9599 . ?
C35 H35B 0.9600 . ?
C35 H35C 0.9600 . ?
